data_1556307
loop_
_publ_author_name
'Smit, Theo M.'
'Tomov, Atanas K.'
'Britovsek, George J. P.'
'Gibson, Vernon C.'
'White, Andrew J. P.'
'Williams, David J.'

_publ_section_title
;
 The effect of imine-carbon substituents in bis(imino)pyridine-based
 ethylene polymerisation catalysts across the transition series
;
_journal_issue 3
_journal_name_full 'Catalysis Science &amp; Technology'
_journal_page_first 643
_journal_paper_doi 10.1039/c2cy00448h
_journal_volume 2
_journal_year 2012
_chemical_formula_moiety 'C43 H47 Cl2 Fe N3 S2, 1.5(C H2 Cl2)'
_chemical_formula_sum 'C44.5 H50 Cl5 Fe N3 S2'
_chemical_formula_weight 924.10
_space_group_IT_number 15
_space_group_name_Hall '-C 2yc'
_space_group_name_H-M_alt 'C 1 2/c 1'
_symmetry_cell_setting monoclinic
_symmetry_space_group_name_H-M 'C 1 2/c 1'
_atom_sites_solution_hydrogens geom
_atom_sites_solution_primary direct
_atom_sites_solution_secondary difmap
_audit_creation_method SHELXL-97
_cell_angle_alpha 90.00
_cell_angle_beta 94.482(7)
_cell_angle_gamma 90.00
_cell_formula_units_Z 8
_cell_length_a 34.005(3)
_cell_length_b 10.0092(11)
_cell_length_c 27.105(3)
_cell_measurement_reflns_used 26
_cell_measurement_temperature 183
_cell_measurement_theta_max 24.98
_cell_measurement_theta_min 10.75
_cell_volume 9197.3(17)
_computing_cell_refinement 'Bruker XSCANS'
_computing_data_collection 'Bruker XSCANS'
_computing_data_reduction 'Bruker SHELXTL'
_computing_molecular_graphics 'Bruker SHELXTL'
_computing_publication_material 'Bruker SHELXTL'
_computing_structure_refinement 'SHELXL-97 (Sheldrick, 1997)'
_computing_structure_solution 'SHELXS-97 (Sheldrick, 1990)'
_diffrn_ambient_temperature 183
_diffrn_measured_fraction_theta_full 0.987
_diffrn_measured_fraction_theta_max 0.987
_diffrn_measurement_device_type 'Siemens P4'
_diffrn_measurement_method '\w scans'
_diffrn_radiation_monochromator graphite
_diffrn_radiation_source 'fine-focus sealed tube'
_diffrn_radiation_type CuK\a
_diffrn_radiation_wavelength 1.54178
_diffrn_reflns_av_R_equivalents 0.0358
_diffrn_reflns_av_sigmaI/netI 0.0763
_diffrn_reflns_limit_h_max 0
_diffrn_reflns_limit_h_min -38
_diffrn_reflns_limit_k_max 0
_diffrn_reflns_limit_k_min -10
_diffrn_reflns_limit_l_max 30
_diffrn_reflns_limit_l_min -30
_diffrn_reflns_number 6871
_diffrn_reflns_theta_full 59.99
_diffrn_reflns_theta_max 59.99
_diffrn_reflns_theta_min 2.61
_diffrn_standards_interval_count 97
_diffrn_standards_number 3
_exptl_absorpt_coefficient_mu 6.410
_exptl_absorpt_correction_T_max 0.8406
_exptl_absorpt_correction_T_min 0.4993
_exptl_absorpt_correction_type empirical
_exptl_absorpt_process_details 'Bruker XPREP ver 5.1 (1997)'
_exptl_crystal_colour 'Blue-green dichroic'
_exptl_crystal_density_diffrn 1.335
_exptl_crystal_density_method 'not measured'
_exptl_crystal_description 'platy needles'
_exptl_crystal_F_000 3848
_exptl_crystal_size_max 0.73
_exptl_crystal_size_mid 0.13
_exptl_crystal_size_min 0.05
_refine_diff_density_max 0.623
_refine_diff_density_min -0.571
_refine_diff_density_rms 0.070
_refine_ls_extinction_method none
_refine_ls_goodness_of_fit_ref 1.029
_refine_ls_hydrogen_treatment constr
_refine_ls_matrix_type full
_refine_ls_number_parameters 514
_refine_ls_number_reflns 6741
_refine_ls_number_restraints 0
_refine_ls_restrained_S_all 1.029
_refine_ls_R_factor_all 0.1005
_refine_ls_R_factor_gt 0.0594
_refine_ls_shift/su_max 0.001
_refine_ls_shift/su_mean 0.000
_refine_ls_structure_factor_coef Fsqd
_refine_ls_weighting_details 'calc w=1/[\s^2^(Fo^2^)+(0.0691P)^2^+1.0399P] where P=(Fo^2^+2Fc^2^)/3'
_refine_ls_weighting_scheme calc
_refine_ls_wR_factor_gt 0.1282
_refine_ls_wR_factor_ref 0.1417
_reflns_number_gt 4615
_reflns_number_total 6741
_reflns_threshold_expression >2sigma(I)
_cod_data_source_file c2cy00448h.txt
_cod_data_source_block '[Fe(6)Cl2]'
_cod_depositor_comments
;
The following automatic conversions were performed:

data item '_symmetry_cell_setting' value 'Monoclinic' was changed to
'monoclinic' in accordance with the
/home/saulius/struct/COD-crude-data/automatic-downloads/DataCite-retrospective/RSC/depositions/lib/dictionaries/cif_core.dic
dictionary named 'cif_core.dic' version 2.4.2 last updated on
2011-04-26.

Automatic conversion script
Id: cif_fix_values 6909 2019-04-08 15:41:33Z antanas 
;
_cod_original_sg_symbol_H-M C2/c
_cod_original_formula_sum 'C44.50 H50 Cl5 Fe N3 S2'
_cod_database_code 1556307

loop_
_symmetry_equiv_pos_as_xyz
'x, y, z'
'-x, y, -z+1/2'
'x+1/2, y+1/2, z'
'-x+1/2, y+1/2, -z+1/2'
'-x, -y, -z'
'x, -y, z-1/2'
'-x+1/2, -y+1/2, -z'
'x+1/2, -y+1/2, z-1/2'

loop_
_atom_site_label
_atom_site_type_symbol
_atom_site_fract_x
_atom_site_fract_y
_atom_site_fract_z
_atom_site_U_iso_or_equiv
_atom_site_adp_type
_atom_site_occupancy
_atom_site_symmetry_multiplicity
_atom_site_calc_flag
_atom_site_refinement_flags
_atom_site_disorder_assembly
_atom_site_disorder_group
Fe Fe 0.62423(2) 0.36836(7) 0.54931(2) 0.02515(17) Uani 1 1 d . . .
Cl1 Cl 0.55690(3) 0.36834(14) 0.53501(4) 0.0389(3) Uani 1 1 d . . .
Cl2 Cl 0.64856(4) 0.56688(13) 0.57598(5) 0.0441(3) Uani 1 1 d . . .
N1 N 0.62937(10) 0.1692(4) 0.52717(13) 0.0250(8) Uani 1 1 d . . .
C2 C 0.63879(12) 0.1398(5) 0.48086(15) 0.0258(9) Uani 1 1 d . . .
C3 C 0.64536(14) 0.0089(5) 0.46730(17) 0.0320(10) Uani 1 1 d . . .
H3A H 0.6518 -0.0110 0.4346 0.038 Uiso 1 1 calc R . .
C4 C 0.64261(15) -0.0921(5) 0.50103(19) 0.0359(11) Uani 1 1 d . . .
H4A H 0.6473 -0.1820 0.4919 0.043 Uiso 1 1 calc R . .
C5 C 0.63298(15) -0.0623(5) 0.54837(18) 0.0345(10) Uani 1 1 d . . .
H5A H 0.6307 -0.1308 0.5722 0.041 Uiso 1 1 calc R . .
C6 C 0.62673(13) 0.0710(5) 0.56020(17) 0.0294(10) Uani 1 1 d . . .
C7 C 0.64486(12) 0.2617(5) 0.45139(16) 0.0261(9) Uani 1 1 d . . .
N7 N 0.64623(10) 0.3729(4) 0.47525(13) 0.0241(7) Uani 1 1 d . . .
S8 S 0.65587(4) 0.25629(13) 0.38881(4) 0.0352(3) Uani 1 1 d . . .
C9 C 0.62179(13) 0.1213(5) 0.61121(17) 0.0305(10) Uani 1 1 d . . .
N9 N 0.63302(11) 0.2413(4) 0.62013(14) 0.0295(8) Uani 1 1 d . . .
S10 S 0.60320(4) 0.01077(14) 0.65461(4) 0.0408(3) Uani 1 1 d . . .
C11 C 0.65637(13) 0.4935(5) 0.44976(15) 0.0240(9) Uani 1 1 d . . .
C12 C 0.62739(14) 0.5686(5) 0.42294(16) 0.0298(10) Uani 1 1 d . . .
C13 C 0.63962(16) 0.6808(5) 0.39799(18) 0.0375(11) Uani 1 1 d . . .
H13A H 0.6205 0.7333 0.3793 0.045 Uiso 1 1 calc R . .
C14 C 0.67887(16) 0.7178(5) 0.39968(18) 0.0360(11) Uani 1 1 d . . .
H14A H 0.6866 0.7933 0.3815 0.043 Uiso 1 1 calc R . .
C15 C 0.70666(15) 0.6452(5) 0.42769(18) 0.0372(11) Uani 1 1 d . . .
H15A H 0.7335 0.6729 0.4295 0.045 Uiso 1 1 calc R . .
C16 C 0.69633(14) 0.5321(5) 0.45342(17) 0.0292(10) Uani 1 1 d . . .
C17 C 0.58391(14) 0.5307(6) 0.42040(18) 0.0391(12) Uani 1 1 d . . .
H17A H 0.5813 0.4473 0.4402 0.047 Uiso 1 1 calc R . .
C18 C 0.55988(19) 0.6409(8) 0.4432(3) 0.0630(18) Uani 1 1 d . . .
H18A H 0.5703 0.6566 0.4774 0.094 Uiso 1 1 calc R . .
H18B H 0.5322 0.6133 0.4426 0.094 Uiso 1 1 calc R . .
H18C H 0.5618 0.7233 0.4240 0.094 Uiso 1 1 calc R . .
C19 C 0.56864(18) 0.5014(8) 0.3668(2) 0.0626(18) Uani 1 1 d . . .
H19A H 0.5844 0.4299 0.3535 0.094 Uiso 1 1 calc R . .
H19B H 0.5708 0.5823 0.3468 0.094 Uiso 1 1 calc R . .
H19C H 0.5410 0.4734 0.3658 0.094 Uiso 1 1 calc R . .
C20 C 0.72791(15) 0.4553(6) 0.4850(2) 0.0422(12) Uani 1 1 d . . .
H20A H 0.7145 0.3811 0.5019 0.051 Uiso 1 1 calc R . .
C21 C 0.75786(17) 0.3927(6) 0.4528(3) 0.0570(16) Uani 1 1 d . . .
H21A H 0.7441 0.3357 0.4276 0.086 Uiso 1 1 calc R . .
H21B H 0.7767 0.3386 0.4735 0.086 Uiso 1 1 calc R . .
H21C H 0.7721 0.4634 0.4366 0.086 Uiso 1 1 calc R . .
C22 C 0.74808(17) 0.5439(8) 0.5249(2) 0.0581(17) Uani 1 1 d . . .
H22A H 0.7282 0.5824 0.5450 0.087 Uiso 1 1 calc R . .
H22B H 0.7623 0.6158 0.5094 0.087 Uiso 1 1 calc R . .
H22C H 0.7668 0.4905 0.5460 0.087 Uiso 1 1 calc R . .
C23 C 0.63686(14) 0.2896(5) 0.67051(16) 0.0303(10) Uani 1 1 d . . .
C24 C 0.67496(17) 0.2917(6) 0.69395(19) 0.0401(12) Uani 1 1 d . . .
C25 C 0.68019(18) 0.3427(7) 0.7421(2) 0.0511(14) Uani 1 1 d . . .
H25A H 0.7057 0.3420 0.7591 0.061 Uiso 1 1 calc R . .
C26 C 0.6488(2) 0.3939(6) 0.76538(19) 0.0535(16) Uani 1 1 d . . .
H26A H 0.6528 0.4305 0.7977 0.064 Uiso 1 1 calc R . .
C27 C 0.61164(18) 0.3916(6) 0.74139(19) 0.0448(13) Uani 1 1 d . . .
H27A H 0.5901 0.4267 0.7576 0.054 Uiso 1 1 calc R . .
C28 C 0.60484(15) 0.3392(5) 0.69408(17) 0.0329(10) Uani 1 1 d . . .
C29 C 0.71042(17) 0.2401(7) 0.6685(2) 0.0538(15) Uani 1 1 d . . .
H29A H 0.7008 0.2114 0.6343 0.065 Uiso 1 1 calc R . .
C30 C 0.7403(2) 0.3503(10) 0.6637(4) 0.092(3) Uani 1 1 d . . .
H30A H 0.7628 0.3156 0.6472 0.138 Uiso 1 1 calc R . .
H30B H 0.7494 0.3831 0.6967 0.138 Uiso 1 1 calc R . .
H30C H 0.7280 0.4238 0.6442 0.138 Uiso 1 1 calc R . .
C31 C 0.7284(3) 0.1204(10) 0.6949(4) 0.115(4) Uani 1 1 d . . .
H31A H 0.7509 0.0890 0.6777 0.173 Uiso 1 1 calc R . .
H31B H 0.7086 0.0491 0.6953 0.173 Uiso 1 1 calc R . .
H31C H 0.7373 0.1449 0.7289 0.173 Uiso 1 1 calc R . .
C32 C 0.56365(16) 0.3438(6) 0.66848(18) 0.0398(12) Uani 1 1 d . . .
H32A H 0.5643 0.2963 0.6361 0.048 Uiso 1 1 calc R . .
C33 C 0.53329(19) 0.2732(8) 0.6980(2) 0.0638(19) Uani 1 1 d . . .
H33A H 0.5415 0.1805 0.7043 0.096 Uiso 1 1 calc R . .
H33B H 0.5075 0.2742 0.6791 0.096 Uiso 1 1 calc R . .
H33C H 0.5313 0.3194 0.7296 0.096 Uiso 1 1 calc R . .
C34 C 0.5518(2) 0.4899(7) 0.6574(3) 0.069(2) Uani 1 1 d . . .
H34A H 0.5717 0.5321 0.6381 0.104 Uiso 1 1 calc R . .
H34B H 0.5502 0.5384 0.6885 0.104 Uiso 1 1 calc R . .
H34C H 0.5261 0.4922 0.6383 0.104 Uiso 1 1 calc R . .
C35 C 0.58653(16) 0.1117(6) 0.36995(19) 0.0450(13) Uani 1 1 d . . .
H35A H 0.5746 0.1706 0.3918 0.054 Uiso 1 1 calc R . .
C36 C 0.5645(2) 0.0118(8) 0.3456(2) 0.0609(17) Uani 1 1 d . . .
H36A H 0.5377 -0.0005 0.3519 0.073 Uiso 1 1 calc R . .
C37 C 0.5814(2) -0.0693(7) 0.3126(2) 0.0634(18) Uani 1 1 d . . .
H37A H 0.5660 -0.1366 0.2957 0.076 Uiso 1 1 calc R . .
C38 C 0.6203(2) -0.0549(6) 0.3035(2) 0.0529(15) Uani 1 1 d . . .
H38A H 0.6317 -0.1115 0.2804 0.064 Uiso 1 1 calc R . .
C39 C 0.64272(18) 0.0428(5) 0.32837(18) 0.0399(12) Uani 1 1 d . . .
H39A H 0.6697 0.0535 0.3222 0.048 Uiso 1 1 calc R . .
C40 C 0.62621(15) 0.1249(5) 0.36204(16) 0.0338(10) Uani 1 1 d . . .
C41 C 0.53483(18) 0.0272(6) 0.5933(2) 0.0485(14) Uani 1 1 d . . .
H41A H 0.5364 0.1208 0.5987 0.058 Uiso 1 1 calc R . .
C42 C 0.50413(19) -0.0255(8) 0.5624(2) 0.0582(17) Uani 1 1 d . . .
H42A H 0.4849 0.0325 0.5467 0.070 Uiso 1 1 calc R . .
C43 C 0.5014(2) -0.1602(8) 0.5545(2) 0.070(2) Uani 1 1 d . . .
H43A H 0.4803 -0.1959 0.5335 0.084 Uiso 1 1 calc R . .
C44 C 0.5297(2) -0.2443(7) 0.5774(2) 0.0624(18) Uani 1 1 d . . .
H44A H 0.5278 -0.3378 0.5718 0.075 Uiso 1 1 calc R . .
C45 C 0.5609(2) -0.1937(7) 0.6086(2) 0.0557(16) Uani 1 1 d . . .
H45A H 0.5802 -0.2515 0.6242 0.067 Uiso 1 1 calc R . .
C46 C 0.56288(17) -0.0560(6) 0.61602(19) 0.0405(12) Uani 1 1 d . . .
C50 C 0.6823(3) 0.6747(10) 0.6903(3) 0.101(3) Uani 1 1 d . . .
H50A H 0.6610 0.6610 0.6638 0.121 Uiso 1 1 calc R . .
H50B H 0.6908 0.5855 0.7029 0.121 Uiso 1 1 calc R . .
Cl3 Cl 0.66349(11) 0.7603(3) 0.73712(10) 0.1175(10) Uani 1 1 d . . .
Cl4 Cl 0.72192(10) 0.7499(3) 0.66470(10) 0.1137(10) Uani 1 1 d . . .
C60 C 0.5201(8) 0.709(3) 0.7655(12) 0.135(10) Uani 0.50 1 d P A -1
H60A H 0.5264 0.6649 0.7979 0.163 Uiso 0.50 1 calc PR A -1
H60B H 0.5098 0.6387 0.7421 0.163 Uiso 0.50 1 calc PR A -1
Cl5 Cl 0.5615(3) 0.7652(6) 0.7460(2) 0.133(2) Uani 0.50 1 d P A -1
Cl6 Cl 0.4827(3) 0.8217(14) 0.7722(4) 0.211(5) Uani 0.50 1 d P A -1

loop_
_atom_site_aniso_label
_atom_site_aniso_U_11
_atom_site_aniso_U_22
_atom_site_aniso_U_33
_atom_site_aniso_U_23
_atom_site_aniso_U_13
_atom_site_aniso_U_12
Fe 0.0234(3) 0.0252(4) 0.0267(3) -0.0033(3) 0.0016(2) -0.0031(3)
Cl1 0.0235(5) 0.0508(7) 0.0419(6) 0.0021(5) -0.0005(4) -0.0016(5)
Cl2 0.0515(7) 0.0347(6) 0.0463(7) -0.0122(5) 0.0057(5) -0.0111(5)
N1 0.0227(18) 0.0231(19) 0.0292(18) -0.0014(15) 0.0013(14) -0.0044(14)
C2 0.019(2) 0.030(2) 0.027(2) -0.0055(18) -0.0008(15) -0.0018(18)
C3 0.029(2) 0.035(3) 0.032(2) -0.0038(19) -0.0016(18) 0.000(2)
C4 0.035(3) 0.029(3) 0.045(3) -0.008(2) 0.005(2) 0.001(2)
C5 0.040(3) 0.026(2) 0.037(2) 0.004(2) 0.004(2) 0.000(2)
C6 0.023(2) 0.033(2) 0.032(2) -0.002(2) 0.0003(18) -0.0045(18)
C7 0.020(2) 0.033(3) 0.026(2) -0.0035(18) 0.0017(16) 0.0000(18)
N7 0.0187(16) 0.0259(19) 0.0276(17) 0.0011(16) 0.0019(13) -0.0016(15)
S8 0.0394(6) 0.0387(7) 0.0284(5) -0.0054(5) 0.0086(5) -0.0089(5)
C9 0.031(2) 0.028(2) 0.033(2) -0.0005(19) 0.0010(18) -0.002(2)
N9 0.0281(19) 0.030(2) 0.0312(19) -0.0007(16) 0.0048(15) -0.0020(16)
S10 0.0503(7) 0.0398(7) 0.0322(6) 0.0064(5) 0.0029(5) -0.0129(6)
C11 0.024(2) 0.025(2) 0.0232(19) -0.0001(16) 0.0045(16) -0.0012(17)
C12 0.024(2) 0.035(2) 0.031(2) 0.0020(19) 0.0010(17) 0.001(2)
C13 0.046(3) 0.036(3) 0.031(2) 0.006(2) 0.009(2) 0.008(2)
C14 0.045(3) 0.031(3) 0.034(2) 0.0056(19) 0.011(2) -0.001(2)
C15 0.033(2) 0.036(3) 0.042(3) -0.003(2) 0.007(2) -0.007(2)
C16 0.026(2) 0.026(2) 0.036(2) -0.0024(19) 0.0023(18) -0.0055(18)
C17 0.024(2) 0.057(3) 0.036(3) 0.009(2) 0.0008(19) 0.004(2)
C18 0.044(3) 0.074(5) 0.074(4) 0.008(4) 0.023(3) 0.020(3)
C19 0.038(3) 0.094(5) 0.053(4) 0.001(4) -0.014(3) -0.001(3)
C20 0.022(2) 0.041(3) 0.062(3) 0.013(3) -0.002(2) 0.000(2)
C21 0.034(3) 0.047(4) 0.088(5) -0.016(3) -0.007(3) 0.009(3)
C22 0.034(3) 0.085(5) 0.054(3) -0.007(3) -0.005(2) -0.002(3)
C23 0.035(3) 0.029(2) 0.026(2) 0.0005(18) 0.0002(18) -0.0044(19)
C24 0.041(3) 0.044(3) 0.034(2) -0.005(2) -0.001(2) -0.003(2)
C25 0.051(3) 0.061(4) 0.040(3) -0.004(3) -0.009(2) -0.012(3)
C26 0.079(4) 0.053(4) 0.029(2) -0.004(2) 0.005(3) -0.017(3)
C27 0.056(3) 0.047(3) 0.033(2) -0.001(2) 0.013(2) -0.005(3)
C28 0.042(3) 0.030(3) 0.027(2) -0.0003(18) 0.0087(19) -0.002(2)
C29 0.034(3) 0.066(4) 0.060(3) -0.019(3) -0.009(2) 0.001(3)
C30 0.045(4) 0.098(7) 0.138(8) -0.034(6) 0.039(5) -0.009(4)
C31 0.124(9) 0.080(7) 0.141(9) -0.017(6) 0.008(7) 0.048(7)
C32 0.043(3) 0.043(3) 0.035(2) 0.007(2) 0.015(2) 0.005(2)
C33 0.047(4) 0.088(5) 0.060(4) 0.016(4) 0.021(3) -0.005(3)
C34 0.072(5) 0.052(4) 0.085(5) 0.011(4) 0.017(4) 0.029(4)
C35 0.040(3) 0.058(4) 0.036(2) -0.007(2) -0.002(2) -0.002(3)
C36 0.053(4) 0.082(5) 0.046(3) -0.006(3) -0.010(3) -0.021(3)
C37 0.076(5) 0.060(4) 0.049(3) -0.004(3) -0.027(3) -0.019(4)
C38 0.084(5) 0.038(3) 0.035(3) -0.009(2) -0.002(3) -0.004(3)
C39 0.054(3) 0.034(3) 0.032(2) 0.001(2) 0.006(2) -0.002(2)
C40 0.039(3) 0.033(2) 0.028(2) -0.005(2) -0.0005(18) -0.006(2)
C41 0.054(3) 0.049(3) 0.043(3) -0.001(2) 0.005(2) -0.012(3)
C42 0.047(4) 0.079(5) 0.048(3) -0.004(3) -0.002(3) -0.015(3)
C43 0.068(5) 0.090(6) 0.052(3) -0.012(4) 0.001(3) -0.040(4)
C44 0.081(5) 0.053(4) 0.053(3) -0.006(3) 0.010(3) -0.031(4)
C45 0.066(4) 0.045(4) 0.056(3) 0.003(3) 0.009(3) -0.021(3)
C46 0.044(3) 0.041(3) 0.037(2) 0.004(2) 0.009(2) -0.016(2)
C50 0.131(9) 0.093(7) 0.082(6) -0.032(5) 0.031(6) -0.042(6)
Cl3 0.170(3) 0.0908(18) 0.0945(17) -0.0120(14) 0.0298(17) 0.0352(19)
Cl4 0.143(2) 0.109(2) 0.0913(15) -0.0185(14) 0.0208(15) -0.0599(19)
C60 0.13(2) 0.14(2) 0.14(2) 0.00(2) 0.030(18) 0.010(19)
Cl5 0.203(7) 0.101(4) 0.088(3) -0.035(3) -0.029(4) -0.015(4)
Cl6 0.172(9) 0.312(16) 0.152(7) -0.009(9) 0.034(6) -0.077(10)

loop_
_atom_type_symbol
_atom_type_description
_atom_type_scat_dispersion_real
_atom_type_scat_dispersion_imag
_atom_type_scat_source
C C 0.0181 0.0091 'International Tables Vol C Tables 4.2.6.8 and 6.1.1.4'
H H 0.0000 0.0000 'International Tables Vol C Tables 4.2.6.8 and 6.1.1.4'
N N 0.0311 0.0180 'International Tables Vol C Tables 4.2.6.8 and 6.1.1.4'
S S 0.3331 0.5567 'International Tables Vol C Tables 4.2.6.8 and 6.1.1.4'
Cl Cl 0.3639 0.7018 'International Tables Vol C Tables 4.2.6.8 and 6.1.1.4'
Fe Fe -1.1336 3.1974 'International Tables Vol C Tables 4.2.6.8 and 6.1.1.4'

loop_
_geom_angle_atom_site_label_1
_geom_angle_atom_site_label_2
_geom_angle_atom_site_label_3
_geom_angle
N1 Fe N7 73.48(14)
N1 Fe Cl2 153.69(11)
N7 Fe Cl2 97.61(11)
N1 Fe Cl1 93.22(11)
N7 Fe Cl1 104.63(10)
Cl2 Fe Cl1 113.07(6)
N1 Fe N9 72.82(14)
N7 Fe N9 137.88(14)
Cl2 Fe N9 101.51(11)
Cl1 Fe N9 101.76(10)
C6 N1 C2 119.7(4)
C6 N1 Fe 119.8(3)
C2 N1 Fe 120.3(3)
N1 C2 C3 120.5(4)
N1 C2 C7 112.0(4)
C3 C2 C7 127.2(4)
C4 C3 C2 120.0(4)
C3 C4 C5 119.6(5)
C4 C5 C6 118.2(5)
N1 C6 C5 122.1(4)
N1 C6 C9 113.0(4)
C5 C6 C9 124.5(4)
N7 C7 C2 116.3(4)
N7 C7 S8 120.5(4)
C2 C7 S8 122.8(3)
C7 N7 C11 118.9(3)
C7 N7 Fe 116.1(3)
C11 N7 Fe 124.4(3)
C7 S8 C40 105.0(2)
N9 C9 C6 116.0(4)
N9 C9 S10 125.4(4)
C6 C9 S10 118.5(4)
C9 N9 C23 119.8(4)
C9 N9 Fe 110.1(3)
C23 N9 Fe 126.8(3)
C9 S10 C46 98.2(2)
C12 C11 C16 121.7(4)
C12 C11 N7 120.9(4)
C16 C11 N7 117.4(4)
C13 C12 C11 117.5(4)
C13 C12 C17 120.4(5)
C11 C12 C17 122.2(4)
C14 C13 C12 121.7(5)
C15 C14 C13 119.8(5)
C14 C15 C16 121.3(5)
C15 C16 C11 117.9(4)
C15 C16 C20 119.8(4)
C11 C16 C20 122.2(4)
C12 C17 C18 110.4(5)
C12 C17 C19 110.3(4)
C18 C17 C19 111.6(5)
C22 C20 C21 111.2(5)
C22 C20 C16 111.3(5)
C21 C20 C16 110.9(5)
C28 C23 C24 121.0(4)
C28 C23 N9 122.4(4)
C24 C23 N9 116.5(4)
C23 C24 C25 118.4(5)
C23 C24 C29 121.8(5)
C25 C24 C29 119.9(5)
C26 C25 C24 121.0(6)
C27 C26 C25 119.5(5)
C26 C27 C28 121.6(5)
C27 C28 C23 118.5(5)
C27 C28 C32 119.5(5)
C23 C28 C32 121.8(4)
C31 C29 C30 111.9(7)
C31 C29 C24 111.2(7)
C30 C29 C24 110.5(6)
C28 C32 C33 112.6(5)
C28 C32 C34 109.7(5)
C33 C32 C34 111.4(5)
C36 C35 C40 119.4(6)
C37 C36 C35 120.1(6)
C36 C37 C38 121.0(6)
C37 C38 C39 119.4(6)
C40 C39 C38 120.3(6)
C39 C40 C35 119.7(5)
C39 C40 S8 117.6(4)
C35 C40 S8 122.3(4)
C46 C41 C42 120.2(6)
C43 C42 C41 120.4(7)
C42 C43 C44 119.5(7)
C43 C44 C45 121.1(7)
C46 C45 C44 118.1(7)
C41 C46 C45 120.7(6)
C41 C46 S10 120.6(4)
C45 C46 S10 118.7(5)
Cl3 C50 Cl4 115.5(5)
Cl5 C60 Cl6 117.8(18)

loop_
_geom_bond_atom_site_label_1
_geom_bond_atom_site_label_2
_geom_bond_distance
Fe N1 2.093(4)
Fe N7 2.197(3)
Fe Cl2 2.2499(15)
Fe Cl1 2.2920(13)
Fe N9 2.303(4)
N1 C6 1.337(6)
N1 C2 1.352(6)
C2 C3 1.384(7)
C2 C7 1.481(7)
C3 C4 1.371(7)
C4 C5 1.382(7)
C5 C6 1.392(7)
C6 C9 1.493(6)
C7 N7 1.286(6)
C7 S8 1.766(4)
N7 C11 1.446(6)
S8 C40 1.777(5)
C9 N9 1.277(7)
C9 S10 1.768(5)
N9 C23 1.445(6)
S10 C46 1.788(6)
C11 C12 1.397(6)
C11 C16 1.409(6)
C12 C13 1.392(7)
C12 C17 1.523(6)
C13 C14 1.383(8)
C14 C15 1.373(7)
C15 C16 1.389(7)
C16 C20 1.527(7)
C17 C18 1.531(8)
C17 C19 1.532(7)
C20 C22 1.519(8)
C20 C21 1.527(8)
C23 C28 1.396(7)
C23 C24 1.398(7)
C24 C25 1.400(7)
C24 C29 1.525(8)
C25 C26 1.380(9)
C26 C27 1.375(9)
C27 C28 1.388(7)
C28 C32 1.515(7)
C29 C31 1.500(11)
C29 C30 1.512(10)
C32 C33 1.528(7)
C32 C34 1.540(8)
C35 C36 1.384(9)
C35 C40 1.389(7)
C36 C37 1.368(10)
C37 C38 1.370(10)
C38 C39 1.383(8)
C39 C40 1.380(7)
C41 C46 1.375(9)
C41 C42 1.389(8)
C42 C43 1.367(11)
C43 C44 1.387(11)
C44 C45 1.400(9)
C45 C46 1.393(9)
C50 Cl3 1.697(9)
C50 Cl4 1.734(9)
C60 Cl5 1.64(3)
C60 Cl6 1.72(3)
